data_7051619
loop_
_publ_author_name
'Jacob, Wilson'
'Mishra, Haritosh'
'Pandey, Sharmila'
'Lloret, Francesc'
'Mukherjee, Rabindranath'

_publ_section_title
;
 Six-coordinate CoIII and four-coordinate MII (M = Co, Zn)
 mixed-valence dimers supported by a deprotonated pyridine amide
 ligand: magnetism of a CoIIICoII complex and C--H&#x22EF;O/Cl/Br
 interactions
;
_journal_issue 4
_journal_name_full 'New Journal of Chemistry'
_journal_page_first 893
_journal_paper_doi 10.1039/b814303j
_journal_volume 33
_journal_year 2009
_chemical_formula_moiety 'C36 H30 Cl2 Co2 N9 O3'
_chemical_formula_sum 'C36 H30 Cl2 Co2 N9 O3'
_chemical_formula_weight 825.45
_chemical_name_systematic
;
?
;
_space_group_IT_number 2
_symmetry_cell_setting triclinic
_symmetry_space_group_name_Hall '-P 1'
_symmetry_space_group_name_H-M 'P -1'
_atom_sites_solution_hydrogens geom
_atom_sites_solution_primary direct
_atom_sites_solution_secondary difmap
_audit_creation_method SHELXL-97
_cell_angle_alpha 76.960(5)
_cell_angle_beta 81.580(5)
_cell_angle_gamma 66.012(5)
_cell_formula_units_Z 2
_cell_length_a 11.573(5)
_cell_length_b 11.596(5)
_cell_length_c 16.367(5)
_cell_measurement_temperature 100(2)
_cell_measurement_theta_max 28.31
_cell_measurement_theta_min 1.96
_cell_volume 1951.3(13)
_computing_cell_refinement 'Bruker SMART'
_computing_data_collection 'Bruker SMART APEX'
_computing_data_reduction 'Bruker SAINT PLUS'
_computing_molecular_graphics 'Ortep-3 for Windows (Farrugia, 1997)'
_computing_publication_material 'WinGX publication routines (Farrugia, 1999)'
_computing_structure_refinement 'SHELXL-97 (Sheldrick, 1997)'
_computing_structure_solution 'SIR97(Altomare, et. al. 1999)'
_diffrn_ambient_temperature 100(2)
_diffrn_measured_fraction_theta_full 0.956
_diffrn_measured_fraction_theta_max 0.956
_diffrn_measurement_device_type 'CCD area detector'
_diffrn_measurement_method 'phi and omega scans'
_diffrn_radiation_monochromator graphite
_diffrn_radiation_source 'fine-focus sealed tube'
_diffrn_radiation_type MoK\a
_diffrn_radiation_wavelength 0.71069
_diffrn_reflns_av_R_equivalents 0.0359
_diffrn_reflns_av_sigmaI/netI 0.0914
_diffrn_reflns_limit_h_max 15
_diffrn_reflns_limit_h_min -14
_diffrn_reflns_limit_k_max 15
_diffrn_reflns_limit_k_min -12
_diffrn_reflns_limit_l_max 21
_diffrn_reflns_limit_l_min -12
_diffrn_reflns_number 13140
_diffrn_reflns_theta_full 28.31
_diffrn_reflns_theta_max 28.31
_diffrn_reflns_theta_min 1.96
_exptl_absorpt_coefficient_mu 1.033
_exptl_absorpt_correction_T_max 0.9037
_exptl_absorpt_correction_T_min 0.8200
_exptl_absorpt_correction_type empirical
_exptl_absorpt_process_details SADABS
_exptl_crystal_colour blue
_exptl_crystal_density_diffrn 1.405
_exptl_crystal_density_method 'not measured'
_exptl_crystal_description block
_exptl_crystal_F_000 842
_exptl_crystal_size_max 0.20
_exptl_crystal_size_mid 0.20
_exptl_crystal_size_min 0.10
_refine_diff_density_max 1.679
_refine_diff_density_min -1.196
_refine_diff_density_rms 0.157
_refine_ls_extinction_method none
_refine_ls_goodness_of_fit_ref 1.120
_refine_ls_hydrogen_treatment constr
_refine_ls_matrix_type full
_refine_ls_number_parameters 481
_refine_ls_number_reflns 9315
_refine_ls_number_restraints 0
_refine_ls_restrained_S_all 1.120
_refine_ls_R_factor_all 0.1215
_refine_ls_R_factor_gt 0.0820
_refine_ls_shift/su_max 0.000
_refine_ls_shift/su_mean 0.000
_refine_ls_structure_factor_coef Fsqd
_refine_ls_weighting_details 'calc w=1/[\s^2^(Fo^2^)+(0.1019P)^2^+6.2353P] where P=(Fo^2^+2Fc^2^)/3'
_refine_ls_weighting_scheme calc
_refine_ls_wR_factor_gt 0.1973
_refine_ls_wR_factor_ref 0.2465
_reflns_number_gt 6235
_reflns_number_total 9315
_reflns_threshold_expression >2sigma(I)
_cod_data_source_file b814303j.txt
_cod_data_source_block 8maybm
_cod_depositor_comments
;
The following automatic conversions were performed:
'_symmetry_cell_setting' value 'Triclinic' changed to 'triclinic'
according to '/home/saulius/struct/CIF-dictionaries/cif_core.dic'
dictionary named 'cif_core.dic' version 2.4.1 from 2010-06-29.

Automatic conversion script
Id: cif_fix_enum 1527 2010-12-29 10:47:43Z saulius 
;
_cod_original_sg_symbol_H-M p-1
_cod_database_code 7051619

loop_
_symmetry_equiv_pos_as_xyz
'x, y, z'
'-x, -y, -z'

loop_
_atom_site_label
_atom_site_type_symbol
_atom_site_fract_x
_atom_site_fract_y
_atom_site_fract_z
_atom_site_U_iso_or_equiv
_atom_site_adp_type
_atom_site_occupancy
_atom_site_symmetry_multiplicity
_atom_site_calc_flag
_atom_site_refinement_flags
_atom_site_disorder_assembly
_atom_site_disorder_group
Co1 Co 0.71993(7) 0.15895(8) 0.26908(4) 0.0205(2) Uani 1 1 d . . .
Co2 Co 0.66082(7) 0.14027(8) 0.06322(5) 0.0216(2) Uani 1 1 d . . .
Cl1 Cl 0.63510(19) 0.1211(3) -0.06452(12) 0.0589(6) Uani 1 1 d . . .
Cl2A Cl 0.8628(7) 0.3623(8) 0.5080(5) 0.085(2) Uani 0.50 1 d P A 1
Cl2B Cl 0.8033(10) 0.4237(7) 0.4748(6) 0.132(4) Uani 0.50 1 d P B 2
O1 O 0.6417(4) 0.5120(4) 0.1340(3) 0.0368(11) Uani 1 1 d . . .
O2 O 1.0339(4) -0.1137(5) 0.1890(3) 0.0358(11) Uani 1 1 d . . .
O3 O 0.4166(4) 0.0638(4) 0.3070(3) 0.0354(11) Uani 1 1 d . . .
N1 N 0.6196(5) 0.3044(6) 0.3229(3) 0.0333(12) Uani 1 1 d . . .
N2 N 0.7180(4) 0.2924(5) 0.1726(3) 0.0224(10) Uani 1 1 d . . .
N3 N 0.8019(4) 0.2052(5) 0.0501(3) 0.0226(10) Uani 1 1 d . . .
N4 N 0.8840(4) 0.1554(5) 0.2877(3) 0.0218(10) Uani 1 1 d . . .
N5 N 0.8235(4) 0.0166(4) 0.2134(3) 0.0204(9) Uani 1 1 d . . .
N6 N 0.7022(4) -0.0349(4) 0.1354(3) 0.0224(10) Uani 1 1 d . . .
N7 N 0.7124(5) 0.0295(6) 0.3656(3) 0.0303(12) Uani 1 1 d . . .
N8 N 0.5582(4) 0.1570(4) 0.2483(3) 0.0203(10) Uani 1 1 d . . .
N9 N 0.4997(5) 0.2646(5) 0.1114(3) 0.0273(11) Uani 1 1 d . . .
C1 C 0.5723(7) 0.2991(9) 0.4027(4) 0.044(2) Uani 1 1 d . . .
H1 H 0.5993 0.2193 0.4406 0.053 Uiso 1 1 calc R . .
C2 C 0.4853(9) 0.4070(11) 0.4308(7) 0.067(3) Uani 1 1 d . . .
H2 H 0.4517 0.4011 0.4875 0.080 Uiso 1 1 calc R . .
C3 C 0.4469(8) 0.5238(11) 0.3766(7) 0.073(3) Uani 1 1 d . . .
H3 H 0.3869 0.5985 0.3959 0.088 Uiso 1 1 calc R . .
C4 C 0.4965(7) 0.5323(8) 0.2931(6) 0.050(2) Uani 1 1 d . . .
H4 H 0.4709 0.6114 0.2543 0.060 Uiso 1 1 calc R . .
C5 C 0.5848(6) 0.4194(6) 0.2697(4) 0.0324(14) Uani 1 1 d . . .
C6 C 0.6491(6) 0.4153(6) 0.1846(4) 0.0305(13) Uani 1 1 d . . .
C7 C 0.8100(5) 0.2727(5) 0.1046(3) 0.0203(11) Uani 1 1 d . . .
C8 C 0.9068(6) 0.3159(6) 0.0962(4) 0.0274(13) Uani 1 1 d . . .
H8 H 0.9077 0.3666 0.1341 0.033 Uiso 1 1 calc R . .
C9 C 1.0024(6) 0.2867(6) 0.0335(4) 0.0335(14) Uani 1 1 d . . .
C10 C 1.1118(7) 0.3258(8) 0.0276(5) 0.049(2) Uani 1 1 d . . .
H10A H 1.1864 0.2511 0.0487 0.074 Uiso 1 1 calc R . .
H10B H 1.0908 0.3924 0.0613 0.074 Uiso 1 1 calc R . .
H10C H 1.1298 0.3596 -0.0312 0.074 Uiso 1 1 calc R . .
C11 C 0.9925(6) 0.2174(6) -0.0215(4) 0.0317(14) Uani 1 1 d . . .
H11 H 1.0550 0.1960 -0.0662 0.038 Uiso 1 1 calc R . .
C12 C 0.8911(5) 0.1785(6) -0.0119(3) 0.0241(12) Uani 1 1 d . . .
H12 H 0.8857 0.1316 -0.0509 0.029 Uiso 1 1 calc R . .
C13 C 0.9054(6) 0.2387(6) 0.3242(4) 0.0286(13) Uani 1 1 d . . .
H13 H 0.8377 0.2961 0.3538 0.034 Uiso 1 1 calc R . .
C14 C 1.0243(6) 0.2405(7) 0.3186(4) 0.0314(14) Uani 1 1 d . . .
H14 H 1.0370 0.3011 0.3430 0.038 Uiso 1 1 calc R . .
C15 C 1.1247(6) 0.1563(7) 0.2786(4) 0.0354(16) Uani 1 1 d . . .
H15 H 1.2068 0.1577 0.2753 0.043 Uiso 1 1 calc R . .
C16 C 1.1043(5) 0.0690(7) 0.2428(4) 0.0311(14) Uani 1 1 d . . .
H16 H 1.1719 0.0090 0.2147 0.037 Uiso 1 1 calc R . .
C17 C 0.9826(5) 0.0715(6) 0.2491(3) 0.0243(12) Uani 1 1 d . . .
C18 C 0.9505(5) -0.0208(6) 0.2147(3) 0.0250(13) Uani 1 1 d . . .
C19 C 0.7812(5) -0.0745(5) 0.1971(4) 0.0221(11) Uani 1 1 d . . .
C20 C 0.8166(5) -0.1973(6) 0.2455(4) 0.0312(14) Uani 1 1 d . . .
H20 H 0.8749 -0.2241 0.2878 0.037 Uiso 1 1 calc R . .
C21 C 0.7654(7) -0.2807(7) 0.2310(5) 0.0453(19) Uani 1 1 d . . .
C22 C 0.7991(8) -0.4112(8) 0.2836(7) 0.067(3) Uani 1 1 d . . .
H22A H 0.7268 -0.4139 0.3224 0.100 Uiso 1 1 calc R . .
H22B H 0.8721 -0.4311 0.3157 0.100 Uiso 1 1 calc R . .
H22C H 0.8205 -0.4745 0.2473 0.100 Uiso 1 1 calc R . .
C23 C 0.6820(6) -0.2353(7) 0.1671(5) 0.0407(17) Uani 1 1 d . . .
H23 H 0.6457 -0.2895 0.1553 0.049 Uiso 1 1 calc R . .
C24 C 0.6515(6) -0.1144(6) 0.1214(4) 0.0332(14) Uani 1 1 d . . .
H24 H 0.5933 -0.0853 0.0787 0.040 Uiso 1 1 calc R . .
C25 C 0.8018(7) -0.0356(8) 0.4193(4) 0.049(2) Uani 1 1 d . . .
H25 H 0.8720 -0.0119 0.4163 0.059 Uiso 1 1 calc R . .
C26 C 0.7949(8) -0.1385(10) 0.4804(5) 0.067(3) Uani 1 1 d . . .
H26 H 0.8587 -0.1836 0.5195 0.080 Uiso 1 1 calc R . .
C27 C 0.6951(8) -0.1733(10) 0.4830(5) 0.066(3) Uani 1 1 d . . .
H27 H 0.6908 -0.2453 0.5228 0.079 Uiso 1 1 calc R . .
C28 C 0.6006(7) -0.1047(8) 0.4283(4) 0.048(2) Uani 1 1 d . . .
H28 H 0.5290 -0.1263 0.4312 0.058 Uiso 1 1 calc R . .
C29 C 0.6121(6) -0.0043(7) 0.3693(4) 0.0314(14) Uani 1 1 d . . .
C30 C 0.5190(5) 0.0758(6) 0.3056(4) 0.0236(12) Uani 1 1 d . . .
C31 C 0.4689(5) 0.2566(5) 0.1930(3) 0.0197(11) Uani 1 1 d . . .
C32 C 0.3571(6) 0.3426(6) 0.2250(4) 0.0277(13) Uani 1 1 d . . .
H32 H 0.3363 0.3327 0.2838 0.033 Uiso 1 1 calc R . .
C33 C 0.2761(6) 0.4431(6) 0.1701(4) 0.0343(15) Uani 1 1 d . . .
C34 C 0.1552(7) 0.5386(8) 0.2030(6) 0.052(2) Uani 1 1 d . . .
H34C H 0.1557 0.6250 0.1857 0.079 Uiso 1 1 calc R . .
H34B H 0.1484 0.5171 0.2645 0.079 Uiso 1 1 calc R . .
H34A H 0.0828 0.5358 0.1803 0.079 Uiso 1 1 calc R . .
C35 C 0.3104(6) 0.4521(6) 0.0848(4) 0.0326(14) Uani 1 1 d . . .
H35 H 0.2574 0.5196 0.0454 0.039 Uiso 1 1 calc R . .
C36 C 0.4220(5) 0.3622(6) 0.0578(4) 0.0258(12) Uani 1 1 d . . .
H36 H 0.4450 0.3693 -0.0007 0.031 Uiso 1 1 calc R . .

loop_
_atom_site_aniso_label
_atom_site_aniso_U_11
_atom_site_aniso_U_22
_atom_site_aniso_U_33
_atom_site_aniso_U_23
_atom_site_aniso_U_13
_atom_site_aniso_U_12
Co1 0.0220(4) 0.0307(4) 0.0169(4) -0.0093(3) 0.0010(3) -0.0166(3)
Co2 0.0210(4) 0.0266(4) 0.0202(4) -0.0081(3) -0.0014(3) -0.0103(3)
Cl1 0.0480(11) 0.1090(19) 0.0378(10) -0.0235(11) -0.0038(8) -0.0429(12)
Cl2A 0.091(4) 0.117(5) 0.095(5) -0.078(4) 0.055(4) -0.080(4)
Cl2B 0.166(9) 0.071(4) 0.094(6) -0.003(4) 0.043(5) -0.004(5)
O1 0.033(2) 0.024(2) 0.057(3) -0.012(2) -0.005(2) -0.0113(19)
O2 0.023(2) 0.049(3) 0.040(3) -0.020(2) 0.0019(19) -0.013(2)
O3 0.022(2) 0.040(3) 0.047(3) -0.002(2) -0.0011(19) -0.018(2)
N1 0.033(3) 0.048(3) 0.037(3) -0.024(3) 0.007(2) -0.027(3)
N2 0.016(2) 0.025(3) 0.026(2) -0.007(2) 0.0062(18) -0.0088(19)
N3 0.019(2) 0.022(2) 0.027(2) -0.0003(19) -0.0021(19) -0.0104(19)
N4 0.023(2) 0.039(3) 0.018(2) -0.014(2) 0.0000(18) -0.023(2)
N5 0.023(2) 0.023(2) 0.022(2) -0.0034(19) -0.0058(18) -0.014(2)
N6 0.026(2) 0.017(2) 0.030(3) -0.0131(19) -0.005(2) -0.009(2)
N7 0.031(3) 0.056(4) 0.017(2) -0.010(2) 0.0080(19) -0.031(3)
N8 0.016(2) 0.020(2) 0.033(3) -0.012(2) -0.0045(18) -0.0116(19)
N9 0.024(3) 0.029(3) 0.032(3) -0.002(2) -0.003(2) -0.015(2)
C1 0.049(4) 0.088(6) 0.033(3) -0.051(4) 0.030(3) -0.053(4)
C2 0.067(6) 0.104(8) 0.076(6) -0.069(6) 0.034(5) -0.065(6)
C3 0.043(5) 0.108(9) 0.106(8) -0.095(7) 0.049(5) -0.046(5)
C4 0.035(4) 0.053(5) 0.077(6) -0.043(4) -0.002(4) -0.017(4)
C5 0.022(3) 0.035(4) 0.048(4) -0.027(3) 0.006(3) -0.012(3)
C6 0.025(3) 0.028(3) 0.042(4) -0.009(3) -0.005(3) -0.012(3)
C7 0.026(3) 0.016(3) 0.025(3) -0.011(2) -0.001(2) -0.011(2)
C8 0.033(3) 0.025(3) 0.026(3) -0.006(2) 0.003(2) -0.014(3)
C9 0.026(3) 0.034(3) 0.035(3) 0.000(3) 0.000(3) -0.011(3)
C10 0.033(4) 0.064(5) 0.056(5) -0.008(4) 0.004(3) -0.029(4)
C11 0.022(3) 0.033(3) 0.034(3) -0.004(3) 0.008(2) -0.009(3)
C12 0.026(3) 0.032(3) 0.017(3) -0.010(2) 0.008(2) -0.014(2)
C13 0.035(3) 0.032(3) 0.028(3) -0.008(3) -0.006(2) -0.020(3)
C14 0.039(4) 0.045(4) 0.023(3) -0.002(3) -0.011(3) -0.028(3)
C15 0.029(3) 0.055(4) 0.031(3) 0.006(3) -0.012(3) -0.028(3)
C16 0.018(3) 0.056(4) 0.027(3) -0.009(3) 0.000(2) -0.022(3)
C17 0.025(3) 0.035(3) 0.022(3) -0.003(2) -0.007(2) -0.020(3)
C18 0.023(3) 0.043(4) 0.014(2) -0.011(2) 0.010(2) -0.019(3)
C19 0.026(3) 0.021(3) 0.026(3) -0.011(2) -0.001(2) -0.012(2)
C20 0.019(3) 0.028(3) 0.050(4) -0.002(3) -0.004(3) -0.014(2)
C21 0.031(4) 0.032(4) 0.076(6) -0.008(4) 0.000(4) -0.018(3)
C22 0.046(5) 0.038(4) 0.120(8) 0.015(5) -0.022(5) -0.030(4)
C23 0.027(3) 0.033(4) 0.069(5) -0.019(3) -0.004(3) -0.014(3)
C24 0.026(3) 0.032(3) 0.045(4) -0.021(3) -0.005(3) -0.006(3)
C25 0.055(5) 0.090(6) 0.020(3) 0.022(3) -0.024(3) -0.055(5)
C26 0.059(5) 0.100(8) 0.050(5) 0.033(5) -0.024(4) -0.057(6)
C27 0.068(6) 0.097(7) 0.044(5) 0.037(5) -0.028(4) -0.061(6)
C28 0.045(4) 0.072(6) 0.035(4) 0.014(4) -0.008(3) -0.040(4)
C29 0.034(3) 0.043(4) 0.025(3) -0.001(3) -0.001(2) -0.026(3)
C30 0.015(2) 0.034(3) 0.030(3) -0.011(2) 0.009(2) -0.019(2)
C31 0.016(2) 0.024(3) 0.024(3) -0.013(2) 0.002(2) -0.010(2)
C32 0.028(3) 0.029(3) 0.033(3) -0.011(3) 0.001(2) -0.017(3)
C33 0.026(3) 0.030(3) 0.048(4) -0.015(3) 0.001(3) -0.009(3)
C34 0.042(4) 0.039(4) 0.070(6) -0.021(4) 0.001(4) -0.005(3)
C35 0.030(3) 0.027(3) 0.043(4) -0.005(3) -0.003(3) -0.013(3)
C36 0.020(3) 0.026(3) 0.029(3) 0.003(2) -0.008(2) -0.008(2)

loop_
_atom_type_symbol
_atom_type_description
_atom_type_scat_dispersion_real
_atom_type_scat_dispersion_imag
_atom_type_scat_source
C C 0.0033 0.0016 'International Tables Vol C Tables 4.2.6.8 and 6.1.1.4'
H H 0.0000 0.0000 'International Tables Vol C Tables 4.2.6.8 and 6.1.1.4'
N N 0.0061 0.0033 'International Tables Vol C Tables 4.2.6.8 and 6.1.1.4'
O O 0.0106 0.0060 'International Tables Vol C Tables 4.2.6.8 and 6.1.1.4'
Cl Cl 0.1484 0.1585 'International Tables Vol C Tables 4.2.6.8 and 6.1.1.4'
Co Co 0.3494 0.9721 'International Tables Vol C Tables 4.2.6.8 and 6.1.1.4'

loop_
_geom_angle_atom_site_label_1
_geom_angle_atom_site_label_2
_geom_angle_atom_site_label_3
_geom_angle
_geom_angle_site_symmetry_1
_geom_angle_site_symmetry_3
_geom_angle_publ_flag
N5 Co1 N1 178.2(2) . . ?
N5 Co1 N7 85.9(2) . . ?
N1 Co1 N7 95.6(2) . . ?
N5 Co1 N2 95.77(19) . . ?
N1 Co1 N2 82.8(2) . . ?
N7 Co1 N2 177.1(2) . . ?
N5 Co1 N4 82.91(19) . . ?
N1 Co1 N4 95.8(2) . . ?
N7 Co1 N4 97.0(2) . . ?
N2 Co1 N4 85.6(2) . . ?
N5 Co1 N8 94.97(19) . . ?
N1 Co1 N8 86.3(2) . . ?
N7 Co1 N8 82.7(2) . . ?
N2 Co1 N8 94.7(2) . . ?
N4 Co1 N8 177.9(2) . . ?
N6 Co2 N9 108.9(2) . . ?
N6 Co2 N3 113.70(19) . . ?
N9 Co2 N3 110.5(2) . . ?
N6 Co2 Cl1 106.29(15) . . ?
N9 Co2 Cl1 110.91(16) . . ?
N3 Co2 Cl1 106.49(15) . . ?
C1 N1 C5 119.3(6) . . ?
C1 N1 Co1 126.2(6) . . ?
C5 N1 Co1 114.1(4) . . ?
C6 N2 C7 118.2(5) . . ?
C6 N2 Co1 115.6(4) . . ?
C7 N2 Co1 123.2(4) . . ?
C12 N3 C7 118.5(5) . . ?
C12 N3 Co2 120.0(4) . . ?
C7 N3 Co2 121.4(4) . . ?
C17 N4 C13 118.5(5) . . ?
C17 N4 Co1 113.8(3) . . ?
C13 N4 Co1 126.9(4) . . ?
C18 N5 C19 116.2(5) . . ?
C18 N5 Co1 116.0(4) . . ?
C19 N5 Co1 124.4(4) . . ?
C19 N6 C24 119.3(5) . . ?
C19 N6 Co2 120.4(4) . . ?
C24 N6 Co2 120.3(4) . . ?
C25 N7 C29 119.7(6) . . ?
C25 N7 Co1 125.6(4) . . ?
C29 N7 Co1 114.2(4) . . ?
C30 N8 C31 119.0(4) . . ?
C30 N8 Co1 114.8(4) . . ?
C31 N8 Co1 123.8(3) . . ?
C31 N9 C36 118.8(5) . . ?
C31 N9 Co2 123.1(4) . . ?
C36 N9 Co2 118.1(4) . . ?
N1 C1 C2 121.3(9) . . ?
N1 C1 H1 119.3 . . ?
C2 C1 H1 119.3 . . ?
C1 C2 C3 119.8(8) . . ?
C1 C2 H2 120.1 . . ?
C3 C2 H2 120.1 . . ?
C2 C3 C4 120.1(8) . . ?
C2 C3 H3 120.0 . . ?
C4 C3 H3 120.0 . . ?
C5 C4 C3 116.7(9) . . ?
C5 C4 H4 121.7 . . ?
C3 C4 H4 121.7 . . ?
N1 C5 C4 122.8(7) . . ?
N1 C5 C6 114.7(5) . . ?
C4 C5 C6 122.5(7) . . ?
O1 C6 N2 125.8(6) . . ?
O1 C6 C5 122.3(6) . . ?
N2 C6 C5 111.9(5) . . ?
N3 C7 C8 121.5(5) . . ?
N3 C7 N2 116.9(5) . . ?
C8 C7 N2 121.5(5) . . ?
C7 C8 C9 121.1(6) . . ?
C7 C8 H8 119.5 . . ?
C9 C8 H8 119.5 . . ?
C11 C9 C8 116.4(6) . . ?
C11 C9 C10 122.3(6) . . ?
C8 C9 C10 121.3(7) . . ?
C9 C10 H10A 109.5 . . ?
C9 C10 H10B 109.5 . . ?
H10A C10 H10B 109.5 . . ?
C9 C10 H10C 109.5 . . ?
H10A C10 H10C 109.5 . . ?
H10B C10 H10C 109.5 . . ?
C9 C11 C12 120.5(6) . . ?
C9 C11 H11 119.7 . . ?
C12 C11 H11 119.7 . . ?
N3 C12 C11 121.9(6) . . ?
N3 C12 H12 119.0 . . ?
C11 C12 H12 119.0 . . ?
N4 C13 C14 120.6(6) . . ?
N4 C13 H13 119.7 . . ?
C14 C13 H13 119.7 . . ?
C15 C14 C13 121.1(6) . . ?
C15 C14 H14 119.4 . . ?
C13 C14 H14 119.4 . . ?
C14 C15 C16 118.7(6) . . ?
C14 C15 H15 120.6 . . ?
C16 C15 H15 120.6 . . ?
C17 C16 C15 118.2(6) . . ?
C17 C16 H16 120.9 . . ?
C15 C16 H16 120.9 . . ?
N4 C17 C16 122.8(5) . . ?
N4 C17 C18 114.5(5) . . ?
C16 C17 C18 122.7(6) . . ?
O2 C18 N5 127.5(6) . . ?
O2 C18 C17 121.1(5) . . ?
N5 C18 C17 111.3(5) . . ?
N6 C19 C20 121.9(5) . . ?
N6 C19 N5 116.8(5) . . ?
C20 C19 N5 121.3(5) . . ?
C19 C20 C21 119.3(6) . . ?
C19 C20 H20 120.4 . . ?
C21 C20 H20 120.4 . . ?
C23 C21 C20 117.1(7) . . ?
C23 C21 C22 122.6(7) . . ?
C20 C21 C22 120.2(7) . . ?
C21 C22 H22A 109.5 . . ?
C21 C22 H22B 109.5 . . ?
H22A C22 H22B 109.5 . . ?
C21 C22 H22C 109.5 . . ?
H22A C22 H22C 109.5 . . ?
H22B C22 H22C 109.5 . . ?
C24 C23 C21 121.0(6) . . ?
C24 C23 H23 119.5 . . ?
C21 C23 H23 119.5 . . ?
N6 C24 C23 121.4(6) . . ?
N6 C24 H24 119.3 . . ?
C23 C24 H24 119.3 . . ?
N7 C25 C26 121.2(6) . . ?
N7 C25 H25 119.4 . . ?
C26 C25 H25 119.4 . . ?
C27 C26 C25 118.9(7) . . ?
C27 C26 H26 120.6 . . ?
C25 C26 H26 120.6 . . ?
C26 C27 C28 120.3(7) . . ?
C26 C27 H27 119.9 . . ?
C28 C27 H27 119.9 . . ?
C29 C28 C27 118.4(7) . . ?
C29 C28 H28 120.8 . . ?
C27 C28 H28 120.8 . . ?
N7 C29 C28 121.5(6) . . ?
N7 C29 C30 114.3(5) . . ?
C28 C29 C30 124.1(6) . . ?
O3 C30 N8 125.6(6) . . ?
O3 C30 C29 121.1(5) . . ?
N8 C30 C29 113.3(5) . . ?
N9 C31 C32 122.2(5) . . ?
N9 C31 N8 117.1(5) . . ?
C32 C31 N8 120.6(5) . . ?
C33 C32 C31 119.4(6) . . ?
C33 C32 H32 120.3 . . ?
C31 C32 H32 120.3 . . ?
C35 C33 C32 118.0(6) . . ?
C35 C33 C34 121.5(6) . . ?
C32 C33 C34 120.5(6) . . ?
C33 C34 H34C 109.5 . . ?
C33 C34 H34B 109.5 . . ?
H34C C34 H34B 109.5 . . ?
C33 C34 H34A 109.5 . . ?
H34C C34 H34A 109.5 . . ?
H34B C34 H34A 109.5 . . ?
C36 C35 C33 119.4(6) . . ?
C36 C35 H35 120.3 . . ?
C33 C35 H35 120.3 . . ?
N9 C36 C35 122.3(6) . . ?
N9 C36 H36 118.8 . . ?
C35 C36 H36 118.8 . . ?

loop_
_geom_bond_atom_site_label_1
_geom_bond_atom_site_label_2
_geom_bond_distance
_geom_bond_site_symmetry_2
_geom_bond_publ_flag
Co1 N5 1.934(5) . ?
Co1 N1 1.936(5) . ?
Co1 N7 1.937(5) . ?
Co1 N2 1.941(5) . ?
Co1 N4 1.949(4) . ?
Co1 N8 1.961(4) . ?
Co2 N6 2.011(5) . ?
Co2 N9 2.019(5) . ?
Co2 N3 2.026(5) . ?
Co2 Cl1 2.226(2) . ?
O1 C6 1.214(8) . ?
O2 C18 1.228(7) . ?
O3 C30 1.245(6) . ?
N1 C1 1.338(8) . ?
N1 C5 1.357(9) . ?
N2 C6 1.364(8) . ?
N2 C7 1.413(7) . ?
N3 C12 1.329(7) . ?
N3 C7 1.347(7) . ?
N4 C17 1.346(8) . ?
N4 C13 1.360(7) . ?
N5 C18 1.355(7) . ?
N5 C19 1.418(7) . ?
N6 C19 1.337(7) . ?
N6 C24 1.349(8) . ?
N7 C25 1.321(8) . ?
N7 C29 1.358(7) . ?
N8 C30 1.340(7) . ?
N8 C31 1.432(7) . ?
N9 C31 1.323(7) . ?
N9 C36 1.347(7) . ?
C1 C2 1.375(12) . ?
C1 H1 0.9500 . ?
C2 C3 1.380(15) . ?
C2 H2 0.9500 . ?
C3 C4 1.401(12) . ?
C3 H3 0.9500 . ?
C4 C5 1.389(9) . ?
C4 H4 0.9500 . ?
C5 C6 1.480(9) . ?
C7 C8 1.381(8) . ?
C8 C9 1.383(9) . ?
C8 H8 0.9500 . ?
C9 C11 1.378(10) . ?
C9 C10 1.493(9) . ?
C10 H10A 0.9800 . ?
C10 H10B 0.9800 . ?
C10 H10C 0.9800 . ?
C11 C12 1.396(8) . ?
C11 H11 0.9500 . ?
C12 H12 0.9500 . ?
C13 C14 1.373(8) . ?
C13 H13 0.9500 . ?
C14 C15 1.370(10) . ?
C14 H14 0.9500 . ?
C15 C16 1.389(9) . ?
C15 H15 0.9500 . ?
C16 C17 1.385(7) . ?
C16 H16 0.9500 . ?
C17 C18 1.504(8) . ?
C19 C20 1.390(8) . ?
C20 C21 1.397(9) . ?
C20 H20 0.9500 . ?
C21 C23 1.392(11) . ?
C21 C22 1.488(10) . ?
C22 H22A 0.9800 . ?
C22 H22B 0.9800 . ?
C22 H22C 0.9800 . ?
C23 C24 1.361(10) . ?
C23 H23 0.9500 . ?
C24 H24 0.9500 . ?
C25 C26 1.395(10) . ?
C25 H25 0.9500 . ?
C26 C27 1.362(11) . ?
C26 H26 0.9500 . ?
C27 C28 1.375(10) . ?
C27 H27 0.9500 . ?
C28 C29 1.374(9) . ?
C28 H28 0.9500 . ?
C29 C30 1.480(9) . ?
C31 C32 1.389(8) . ?
C32 C33 1.389(9) . ?
C32 H32 0.9500 . ?
C33 C35 1.387(9) . ?
C33 C34 1.504(9) . ?
C34 H34C 0.9800 . ?
C34 H34B 0.9800 . ?
C34 H34A 0.9800 . ?
C35 C36 1.377(9) . ?
C35 H35 0.9500 . ?
C36 H36 0.9500 . ?

loop_
_geom_torsion_atom_site_label_1
_geom_torsion_atom_site_label_2
_geom_torsion_atom_site_label_3
_geom_torsion_atom_site_label_4
_geom_torsion
_geom_torsion_site_symmetry_1
_geom_torsion_site_symmetry_2
_geom_torsion_site_symmetry_3
_geom_torsion_site_symmetry_4
_geom_torsion_publ_flag
N5 Co1 N1 C1 -142(7) . . . . ?
N7 Co1 N1 C1 2.2(6) . . . . ?
N2 Co1 N1 C1 179.7(6) . . . . ?
N4 Co1 N1 C1 -95.5(5) . . . . ?
N8 Co1 N1 C1 84.5(5) . . . . ?
N5 Co1 N1 C5 46(7) . . . . ?
N7 Co1 N1 C5 -169.9(4) . . . . ?
N2 Co1 N1 C5 7.6(4) . . . . ?
N4 Co1 N1 C5 92.4(4) . . . . ?
N8 Co1 N1 C5 -87.6(4) . . . . ?
N5 Co1 N2 C6 178.7(4) . . . . ?
N1 Co1 N2 C6 -2.5(4) . . . . ?
N7 Co1 N2 C6 55(4) . . . . ?
N4 Co1 N2 C6 -98.9(4) . . . . ?
N8 Co1 N2 C6 83.2(4) . . . . ?
N5 Co1 N2 C7 -21.4(4) . . . . ?
N1 Co1 N2 C7 157.5(5) . . . . ?
N7 Co1 N2 C7 -145(4) . . . . ?
N4 Co1 N2 C7 61.0(4) . . . . ?
N8 Co1 N2 C7 -116.9(4) . . . . ?
N6 Co2 N3 C12 89.0(5) . . . . ?
N9 Co2 N3 C12 -148.3(4) . . . . ?
Cl1 Co2 N3 C12 -27.7(5) . . . . ?
N6 Co2 N3 C7 -89.3(5) . . . . ?
N9 Co2 N3 C7 33.5(5) . . . . ?
Cl1 Co2 N3 C7 154.0(4) . . . . ?
N5 Co1 N4 C17 5.9(4) . . . . ?
N1 Co1 N4 C17 -172.8(4) . . . . ?
N7 Co1 N4 C17 90.8(4) . . . . ?
N2 Co1 N4 C17 -90.5(4) . . . . ?
N8 Co1 N4 C17 8(6) . . . . ?
N5 Co1 N4 C13 176.0(5) . . . . ?
N1 Co1 N4 C13 -2.6(5) . . . . ?
N7 Co1 N4 C13 -99.0(5) . . . . ?
N2 Co1 N4 C13 79.6(5) . . . . ?
N8 Co1 N4 C13 178(100) . . . . ?
N1 Co1 N5 C18 48(7) . . . . ?
N7 Co1 N5 C18 -95.6(4) . . . . ?
N2 Co1 N5 C18 86.8(4) . . . . ?
N4 Co1 N5 C18 2.0(4) . . . . ?
N8 Co1 N5 C18 -177.9(4) . . . . ?
N1 Co1 N5 C19 -153(7) . . . . ?
N7 Co1 N5 C19 62.7(4) . . . . ?
N2 Co1 N5 C19 -114.8(4) . . . . ?
N4 Co1 N5 C19 160.3(5) . . . . ?
N8 Co1 N5 C19 -19.6(4) . . . . ?
N9 Co2 N6 C19 -94.4(5) . . . . ?
N3 Co2 N6 C19 29.3(5) . . . . ?
Cl1 Co2 N6 C19 146.1(4) . . . . ?
N9 Co2 N6 C24 86.4(5) . . . . ?
N3 Co2 N6 C24 -150.0(4) . . . . ?
Cl1 Co2 N6 C24 -33.1(5) . . . . ?
N5 Co1 N7 C25 80.0(7) . . . . ?
N1 Co1 N7 C25 -98.9(7) . . . . ?
N2 Co1 N7 C25 -156(4) . . . . ?
N4 Co1 N7 C25 -2.3(7) . . . . ?
N8 Co1 N7 C25 175.6(7) . . . . ?
N5 Co1 N7 C29 -91.6(5) . . . . ?
N1 Co1 N7 C29 89.5(5) . . . . ?
N2 Co1 N7 C29 33(4) . . . . ?
N4 Co1 N7 C29 -173.9(5) . . . . ?
N8 Co1 N7 C29 4.0(5) . . . . ?
N5 Co1 N8 C30 86.0(4) . . . . ?
N1 Co1 N8 C30 -95.4(4) . . . . ?
N7 Co1 N8 C30 0.8(4) . . . . ?
N2 Co1 N8 C30 -177.8(4) . . . . ?
N4 Co1 N8 C30 84(6) . . . . ?
N5 Co1 N8 C31 -111.8(4) . . . . ?
N1 Co1 N8 C31 66.9(4) . . . . ?
N7 Co1 N8 C31 163.0(4) . . . . ?
N2 Co1 N8 C31 -15.6(4) . . . . ?
N4 Co1 N8 C31 -114(5) . . . . ?
N6 Co2 N9 C31 34.6(5) . . . . ?
N3 Co2 N9 C31 -90.9(5) . . . . ?
Cl1 Co2 N9 C31 151.2(4) . . . . ?
N6 Co2 N9 C36 -147.3(4) . . . . ?
N3 Co2 N9 C36 87.1(5) . . . . ?
Cl1 Co2 N9 C36 -30.7(5) . . . . ?
C5 N1 C1 C2 2.6(9) . . . . ?
Co1 N1 C1 C2 -169.2(5) . . . . ?
N1 C1 C2 C3 -1.0(11) . . . . ?
C1 C2 C3 C4 0.0(12) . . . . ?
C2 C3 C4 C5 -0.7(11) . . . . ?
C1 N1 C5 C4 -3.4(9) . . . . ?
Co1 N1 C5 C4 169.4(5) . . . . ?
C1 N1 C5 C6 176.2(5) . . . . ?
Co1 N1 C5 C6 -11.0(7) . . . . ?
C3 C4 C5 N1 2.4(10) . . . . ?
C3 C4 C5 C6 -177.2(6) . . . . ?
C7 N2 C6 O1 14.7(9) . . . . ?
Co1 N2 C6 O1 175.7(5) . . . . ?
C7 N2 C6 C5 -163.6(5) . . . . ?
Co1 N2 C6 C5 -2.6(6) . . . . ?
N1 C5 C6 O1 -169.5(6) . . . . ?
C4 C5 C6 O1 10.2(10) . . . . ?
N1 C5 C6 N2 8.9(8) . . . . ?
C4 C5 C6 N2 -171.5(6) . . . . ?
C12 N3 C7 C8 1.1(8) . . . . ?
Co2 N3 C7 C8 179.4(4) . . . . ?
C12 N3 C7 N2 -176.2(5) . . . . ?
Co2 N3 C7 N2 2.0(7) . . . . ?
C6 N2 C7 N3 -125.7(6) . . . . ?
Co1 N2 C7 N3 74.8(6) . . . . ?
C6 N2 C7 C8 56.9(8) . . . . ?
Co1 N2 C7 C8 -102.6(6) . . . . ?
N3 C7 C8 C9 -2.8(9) . . . . ?
N2 C7 C8 C9 174.4(6) . . . . ?
C7 C8 C9 C11 2.6(9) . . . . ?
C7 C8 C9 C10 -175.9(6) . . . . ?
C8 C9 C11 C12 -0.9(9) . . . . ?
C10 C9 C11 C12 177.6(6) . . . . ?
C7 N3 C12 C11 0.6(9) . . . . ?
Co2 N3 C12 C11 -177.7(4) . . . . ?
C9 C11 C12 N3 -0.7(9) . . . . ?
C17 N4 C13 C14 2.6(9) . . . . ?
Co1 N4 C13 C14 -167.1(4) . . . . ?
N4 C13 C14 C15 -1.9(9) . . . . ?
C13 C14 C15 C16 0.5(9) . . . . ?
C14 C15 C16 C17 0.3(9) . . . . ?
C13 N4 C17 C16 -1.9(8) . . . . ?
Co1 N4 C17 C16 169.1(5) . . . . ?
C13 N4 C17 C18 177.0(5) . . . . ?
Co1 N4 C17 C18 -11.9(6) . . . . ?
C15 C16 C17 N4 0.5(9) . . . . ?
C15 C16 C17 C18 -178.4(6) . . . . ?
C19 N5 C18 O2 14.3(8) . . . . ?
Co1 N5 C18 O2 174.4(5) . . . . ?
C19 N5 C18 C17 -168.6(5) . . . . ?
Co1 N5 C18 C17 -8.5(6) . . . . ?
N4 C17 C18 O2 -169.3(5) . . . . ?
C16 C17 C18 O2 9.6(9) . . . . ?
N4 C17 C18 N5 13.4(7) . . . . ?
C16 C17 C18 N5 -167.7(5) . . . . ?
C24 N6 C19 C20 2.5(8) . . . . ?
Co2 N6 C19 C20 -176.8(4) . . . . ?
C24 N6 C19 N5 -175.0(5) . . . . ?
Co2 N6 C19 N5 5.7(7) . . . . ?
C18 N5 C19 N6 -127.7(5) . . . . ?
Co1 N5 C19 N6 74.0(6) . . . . ?
C18 N5 C19 C20 54.8(7) . . . . ?
Co1 N5 C19 C20 -103.5(6) . . . . ?
N6 C19 C20 C21 -1.9(9) . . . . ?
N5 C19 C20 C21 175.5(6) . . . . ?
C19 C20 C21 C23 0.9(10) . . . . ?
C19 C20 C21 C22 -178.2(7) . . . . ?
C20 C21 C23 C24 -0.4(11) . . . . ?
C22 C21 C23 C24 178.7(7) . . . . ?
C19 N6 C24 C23 -2.0(9) . . . . ?
Co2 N6 C24 C23 177.3(5) . . . . ?
C21 C23 C24 N6 0.9(10) . . . . ?
C29 N7 C25 C26 -0.3(12) . . . . ?
Co1 N7 C25 C26 -171.5(7) . . . . ?
N7 C25 C26 C27 1.3(15) . . . . ?
C25 C26 C27 C28 -2.4(16) . . . . ?
C26 C27 C28 C29 2.5(15) . . . . ?
C25 N7 C29 C28 0.4(11) . . . . ?
Co1 N7 C29 C28 172.5(6) . . . . ?
C25 N7 C29 C30 -179.8(6) . . . . ?
Co1 N7 C29 C30 -7.7(7) . . . . ?
C27 C28 C29 N7 -1.5(12) . . . . ?
C27 C28 C29 C30 178.7(8) . . . . ?
C31 N8 C30 O3 13.1(9) . . . . ?
Co1 N8 C30 O3 176.2(5) . . . . ?
C31 N8 C30 C29 -168.1(5) . . . . ?
Co1 N8 C30 C29 -4.9(6) . . . . ?
N7 C29 C30 O3 -172.8(6) . . . . ?
C28 C29 C30 O3 7.0(10) . . . . ?
N7 C29 C30 N8 8.3(8) . . . . ?
C28 C29 C30 N8 -171.9(7) . . . . ?
C36 N9 C31 C32 2.4(8) . . . . ?
Co2 N9 C31 C32 -179.6(4) . . . . ?
C36 N9 C31 N8 -175.6(5) . . . . ?
Co2 N9 C31 N8 2.4(7) . . . . ?
C30 N8 C31 N9 -126.6(5) . . . . ?
Co1 N8 C31 N9 71.9(6) . . . . ?
C30 N8 C31 C32 55.4(7) . . . . ?
Co1 N8 C31 C32 -106.2(5) . . . . ?
N9 C31 C32 C33 -2.1(9) . . . . ?
N8 C31 C32 C33 175.9(5) . . . . ?
C31 C32 C33 C35 0.8(9) . . . . ?
C31 C32 C33 C34 -179.3(6) . . . . ?
C32 C33 C35 C36 0.1(9) . . . . ?
C34 C33 C35 C36 -179.9(6) . . . . ?
C31 N9 C36 C35 -1.5(9) . . . . ?
Co2 N9 C36 C35 -179.6(5) . . . . ?
C33 C35 C36 N9 0.3(9) . . . . ?
